data_2234726
loop_
_publ_author_name
'Kim, Kyung Beom'
'Jung, Kwang-Deog'
'Kim, Cheal'
'Kim, Youngmee'

_publ_section_title
;
 3-Carbamoyl-1-(2-nitrobenzyl)pyridinium bromide
;
_journal_coeditor_code LH5450
_journal_issue 5
_journal_name_full 'Acta Crystallographica Section E'
_journal_page_first o1441
_journal_page_last o1442
_journal_paper_doi 10.1107/S1600536812015917
_journal_volume 68
_journal_year 2012
_chemical_formula_iupac 'C13 H12 N3 O3 + , Br -'
_chemical_formula_moiety 'C13 H12 N3 O3 + , Br -'
_chemical_formula_sum 'C13 H12 Br N3 O3'
_chemical_formula_weight 338.17
_chemical_name_systematic
;
3-Carbamoyl-1-(2-nitrobenzyl)pyridinium bromide
;
_space_group_IT_number 14
_symmetry_cell_setting monoclinic
_symmetry_space_group_name_Hall '-P 2ybc'
_symmetry_space_group_name_H-M 'P 1 21/c 1'
_atom_sites_solution_hydrogens geom
_atom_sites_solution_primary direct
_atom_sites_solution_secondary difmap
_audit_creation_method SHELXTL
_cell_angle_alpha 90.00
_cell_angle_beta 105.88(3)
_cell_angle_gamma 90.00
_cell_formula_units_Z 4
_cell_length_a 17.576(4)
_cell_length_b 7.9990(16)
_cell_length_c 10.152(2)
_cell_measurement_reflns_used 11909
_cell_measurement_temperature 293(2)
_cell_measurement_theta_max 27.6
_cell_measurement_theta_min 2.7
_cell_volume 1372.8(5)
_computing_cell_refinement 'SAINT (Bruker, 1997)'
_computing_data_collection 'SMART (Bruker, 1997)'
_computing_data_reduction 'SAINT (Bruker, 1997)'
_computing_molecular_graphics 'SHELXTL (Sheldrick, 2008)'
_computing_publication_material 'SHELXTL (Sheldrick, 2008)'
_computing_structure_refinement 'SHELXL97 (Sheldrick, 2008)'
_computing_structure_solution 'SHELXS97 (Sheldrick, 2008)'
_diffrn_ambient_temperature 293(2)
_diffrn_measured_fraction_theta_full 0.996
_diffrn_measured_fraction_theta_max 0.996
_diffrn_measurement_device_type 'Bruker SMART CCD'
_diffrn_measurement_method '\f and \w'
_diffrn_radiation_monochromator graphite
_diffrn_radiation_source 'fine-focus sealed tube'
_diffrn_radiation_type MoK\a
_diffrn_radiation_wavelength 0.71073
_diffrn_reflns_av_R_equivalents 0.0338
_diffrn_reflns_av_sigmaI/netI 0.0545
_diffrn_reflns_limit_h_max 21
_diffrn_reflns_limit_h_min -21
_diffrn_reflns_limit_k_max 9
_diffrn_reflns_limit_k_min -9
_diffrn_reflns_limit_l_max 12
_diffrn_reflns_limit_l_min -10
_diffrn_reflns_number 7399
_diffrn_reflns_theta_full 26.00
_diffrn_reflns_theta_max 26.00
_diffrn_reflns_theta_min 2.41
_exptl_absorpt_coefficient_mu 3.005
_exptl_absorpt_correction_T_max 0.7532
_exptl_absorpt_correction_T_min 0.6613
_exptl_absorpt_correction_type multi-scan
_exptl_absorpt_process_details '(SADABS; Bruker, 1997)'
_exptl_crystal_colour colorless
_exptl_crystal_density_diffrn 1.636
_exptl_crystal_density_method 'not measured'
_exptl_crystal_description block
_exptl_crystal_F_000 680
_exptl_crystal_size_max 0.15
_exptl_crystal_size_mid 0.15
_exptl_crystal_size_min 0.10
_refine_diff_density_max 0.363
_refine_diff_density_min -0.382
_refine_ls_extinction_method none
_refine_ls_goodness_of_fit_ref 1.043
_refine_ls_hydrogen_treatment mixed
_refine_ls_matrix_type full
_refine_ls_number_parameters 187
_refine_ls_number_reflns 2684
_refine_ls_number_restraints 2
_refine_ls_restrained_S_all 1.043
_refine_ls_R_factor_all 0.0515
_refine_ls_R_factor_gt 0.0359
_refine_ls_shift/su_max 0.001
_refine_ls_shift/su_mean 0.000
_refine_ls_structure_factor_coef Fsqd
_refine_ls_weighting_details 'calc w=1/[\s^2^(Fo^2^)+(0.0287P)^2^+0.3626P] where P=(Fo^2^+2Fc^2^)/3'
_refine_ls_weighting_scheme calc
_refine_ls_wR_factor_gt 0.0805
_refine_ls_wR_factor_ref 0.0857
_reflns_number_gt 2081
_reflns_number_total 2684
_reflns_threshold_expression I>2\s(I)
_cod_data_source_file lh5450.cif
_cod_data_source_block I
_cod_original_sg_symbol_H-M 'P 21/c'
_cod_database_code 2234726
_cod_database_fobs_code 2234726

loop_
_symmetry_equiv_pos_as_xyz
'x, y, z'
'-x, y+1/2, -z+1/2'
'-x, -y, -z'
'x, -y-1/2, z-1/2'

loop_
_atom_site_type_symbol
_atom_site_label
_atom_site_fract_x
_atom_site_fract_y
_atom_site_fract_z
_atom_site_U_iso_or_equiv
_atom_site_adp_type
_atom_site_calc_flag
_atom_site_refinement_flags
_atom_site_occupancy
_atom_site_symmetry_multiplicity
Br Br1 0.299001(18) 0.53711(4) 0.36253(3) 0.04487(13) Uani d . 1 1
N N1 0.51901(17) 0.2174(4) 0.9902(3) 0.0556(7) Uani d D 1 1
H H1A 0.5634(10) 0.181(4) 1.041(3) 0.067 Uiso d D 1 1
H H1B 0.506(2) 0.193(5) 0.9045(10) 0.067 Uiso d D 1 1
N N2 0.09788(14) 0.6339(3) 1.1536(2) 0.0374(6) Uani d . 1 1
N N3 0.27770(14) 0.5158(3) 0.9346(2) 0.0333(5) Uani d . 1 1
O O1 0.48818(12) 0.3289(3) 1.1724(2) 0.0515(6) Uani d . 1 1
O O2 0.11894(12) 0.7569(3) 1.1007(2) 0.0468(5) Uani d . 1 1
O O3 0.06762(15) 0.6449(3) 1.2487(3) 0.0648(7) Uani d . 1 1
C C1 0.47318(17) 0.3051(4) 1.0485(3) 0.0396(7) Uani d . 1 1
C C2 0.40031(16) 0.3825(3) 0.9549(3) 0.0330(6) Uani d . 1 1
C C3 0.38718(18) 0.3982(4) 0.8142(3) 0.0411(7) Uani d . 1 1
H H3 0.4249 0.3592 0.7728 0.049 Uiso calc R 1 1
C C4 0.31891(19) 0.4710(4) 0.7355(3) 0.0444(8) Uani d . 1 1
H H4 0.3101 0.4811 0.6412 0.053 Uiso calc R 1 1
C C5 0.26429(18) 0.5282(4) 0.7981(3) 0.0397(7) Uani d . 1 1
H H5 0.2175 0.5760 0.7459 0.048 Uiso calc R 1 1
C C6 0.34414(16) 0.4456(3) 1.0136(3) 0.0329(6) Uani d . 1 1
H H6 0.3523 0.4396 1.1080 0.040 Uiso calc R 1 1
C C7 0.21733(16) 0.5811(3) 0.9988(3) 0.0340(7) Uani d . 1 1
H H7A 0.1859 0.6657 0.9398 0.041 Uiso calc R 1 1
H H7B 0.2436 0.6335 1.0854 0.041 Uiso calc R 1 1
C C8 0.16318(15) 0.4428(3) 1.0230(3) 0.0298(6) Uani d . 1 1
C C9 0.16802(17) 0.2812(4) 0.9765(3) 0.0372(7) Uani d . 1 1
H H9 0.2030 0.2585 0.9246 0.045 Uiso calc R 1 1
C C10 0.12235(18) 0.1532(4) 1.0052(3) 0.0443(8) Uani d . 1 1
H H10 0.1267 0.0464 0.9717 0.053 Uiso calc R 1 1
C C11 0.07044(18) 0.1813(4) 1.0828(3) 0.0429(7) Uani d . 1 1
H H11 0.0404 0.0941 1.1028 0.051 Uiso calc R 1 1
C C12 0.06342(17) 0.3402(4) 1.1305(3) 0.0394(7) Uani d . 1 1
H H12 0.0284 0.3615 1.1825 0.047 Uiso calc R 1 1
C C13 0.10931(15) 0.4683(3) 1.1001(3) 0.0307(6) Uani d . 1 1

loop_
_atom_site_aniso_label
_atom_site_aniso_U_11
_atom_site_aniso_U_22
_atom_site_aniso_U_33
_atom_site_aniso_U_12
_atom_site_aniso_U_13
_atom_site_aniso_U_23
Br1 0.0467(2) 0.0500(2) 0.0367(2) -0.00517(15) 0.00936(14) 0.00137(15)
N1 0.0406(17) 0.066(2) 0.0561(19) 0.0114(15) 0.0063(15) -0.0072(16)
N2 0.0361(14) 0.0353(15) 0.0415(15) 0.0064(11) 0.0120(11) -0.0022(12)
N3 0.0364(14) 0.0322(13) 0.0346(13) -0.0001(10) 0.0152(11) 0.0025(10)
O1 0.0402(12) 0.0710(16) 0.0435(14) 0.0001(11) 0.0117(10) 0.0118(12)
O2 0.0491(13) 0.0332(12) 0.0613(15) -0.0007(10) 0.0202(11) -0.0023(11)
O3 0.0894(19) 0.0559(16) 0.0689(16) 0.0129(13) 0.0549(15) -0.0026(13)
C1 0.0320(16) 0.0412(18) 0.047(2) -0.0050(13) 0.0134(14) 0.0044(15)
C2 0.0314(15) 0.0317(16) 0.0369(16) -0.0060(12) 0.0111(12) 0.0002(13)
C3 0.0445(18) 0.0419(17) 0.0431(18) -0.0009(14) 0.0224(15) -0.0049(15)
C4 0.053(2) 0.0526(19) 0.0301(16) 0.0042(16) 0.0158(14) 0.0022(15)
C5 0.0418(17) 0.0398(17) 0.0348(17) 0.0044(14) 0.0056(14) 0.0070(14)
C6 0.0343(15) 0.0359(17) 0.0289(15) -0.0028(13) 0.0092(12) 0.0045(12)
C7 0.0352(16) 0.0331(16) 0.0373(16) 0.0037(12) 0.0160(13) 0.0013(12)
C8 0.0278(14) 0.0323(16) 0.0274(14) 0.0010(11) 0.0044(11) 0.0011(12)
C9 0.0395(16) 0.0374(17) 0.0363(17) 0.0032(13) 0.0131(13) -0.0050(13)
C10 0.0530(19) 0.0298(17) 0.0490(19) -0.0039(14) 0.0121(15) -0.0054(14)
C11 0.0438(18) 0.0368(18) 0.0486(19) -0.0129(14) 0.0134(15) 0.0015(15)
C12 0.0330(16) 0.0449(19) 0.0425(18) -0.0027(13) 0.0141(13) 0.0028(14)
C13 0.0307(14) 0.0283(14) 0.0320(15) -0.0001(12) 0.0067(12) -0.0019(12)

loop_
_atom_type_symbol
_atom_type_description
_atom_type_scat_dispersion_real
_atom_type_scat_dispersion_imag
_atom_type_scat_source
C C 0.0033 0.0016 'International Tables Vol C Tables 4.2.6.8 and 6.1.1.4'
H H 0.0000 0.0000 'International Tables Vol C Tables 4.2.6.8 and 6.1.1.4'
N N 0.0061 0.0033 'International Tables Vol C Tables 4.2.6.8 and 6.1.1.4'
O O 0.0106 0.0060 'International Tables Vol C Tables 4.2.6.8 and 6.1.1.4'
Br Br -0.2901 2.4595 'International Tables Vol C Tables 4.2.6.8 and 6.1.1.4'

loop_
_geom_angle_atom_site_label_1
_geom_angle_atom_site_label_2
_geom_angle_atom_site_label_3
_geom_angle
C1 N1 H1A 119(2)
C1 N1 H1B 124(3)
H1A N1 H1B 118(4)
O2 N2 O3 122.4(3)
O2 N2 C13 118.3(2)
O3 N2 C13 119.3(3)
C5 N3 C6 121.6(2)
C5 N3 C7 118.8(2)
C6 N3 C7 119.6(2)
O1 C1 N1 123.7(3)
O1 C1 C2 119.4(3)
N1 C1 C2 116.9(3)
C6 C2 C3 118.3(3)
C6 C2 C1 117.6(3)
C3 C2 C1 124.1(3)
C4 C3 C2 120.6(3)
C4 C3 H3 119.7
C2 C3 H3 119.7
C5 C4 C3 118.9(3)
C5 C4 H4 120.6
C3 C4 H4 120.6
N3 C5 C4 120.5(3)
N3 C5 H5 119.8
C4 C5 H5 119.8
N3 C6 C2 120.1(3)
N3 C6 H6 120.0
C2 C6 H6 120.0
N3 C7 C8 111.6(2)
N3 C7 H7A 109.3
C8 C7 H7A 109.3
N3 C7 H7B 109.3
C8 C7 H7B 109.3
H7A C7 H7B 108.0
C9 C8 C13 116.1(2)
C9 C8 C7 121.5(2)
C13 C8 C7 122.2(2)
C10 C9 C8 121.8(3)
C10 C9 H9 119.1
C8 C9 H9 119.1
C11 C10 C9 120.9(3)
C11 C10 H10 119.5
C9 C10 H10 119.5
C10 C11 C12 119.3(3)
C10 C11 H11 120.4
C12 C11 H11 120.4
C11 C12 C13 119.3(3)
C11 C12 H12 120.4
C13 C12 H12 120.4
C12 C13 C8 122.6(3)
C12 C13 N2 115.9(2)
C8 C13 N2 121.4(2)

loop_
_geom_bond_atom_site_label_1
_geom_bond_atom_site_label_2
_geom_bond_distance
N1 C1 1.324(4)
N1 H1A 0.860(2)
N1 H1B 0.860(2)
N2 O2 1.226(3)
N2 O3 1.227(3)
N2 C13 1.466(4)
N3 C5 1.344(4)
N3 C6 1.345(4)
N3 C7 1.484(3)
O1 C1 1.227(4)
C1 C2 1.503(4)
C2 C6 1.381(4)
C2 C3 1.389(4)
C3 C4 1.376(4)
C3 H3 0.9300
C4 C5 1.367(4)
C4 H4 0.9300
C5 H5 0.9300
C6 H6 0.9300
C7 C8 1.523(4)
C7 H7A 0.9700
C7 H7B 0.9700
C8 C9 1.387(4)
C8 C13 1.398(4)
C9 C10 1.381(4)
C9 H9 0.9300
C10 C11 1.377(4)
C10 H10 0.9300
C11 C12 1.377(4)
C11 H11 0.9300
C12 C13 1.390(4)
C12 H12 0.9300

loop_
_geom_hbond_atom_site_label_D
_geom_hbond_atom_site_label_H
_geom_hbond_atom_site_label_A
_geom_hbond_site_symmetry_A
_geom_hbond_distance_DH
_geom_hbond_distance_HA
_geom_hbond_distance_DA
_geom_hbond_angle_DHA
N1 H1B O1 4_565 0.860(2) 2.296(9) 3.143(4) 168(4)
N1 H1A Br1 2_646 0.860(2) 2.614(9) 3.454(3) 166(3)
C4 H4 Br1 . 0.93 2.82 3.743(3) 173.2
C7 H7B Br1 1_556 0.97 2.82 3.595(3) 137.3
C5 H5 O2 4_575 0.93 2.36 3.271(4) 166.7
C3 H3 O1 4_565 0.93 2.27 3.150(4) 157.2

loop_
_geom_torsion_atom_site_label_1
_geom_torsion_atom_site_label_2
_geom_torsion_atom_site_label_3
_geom_torsion_atom_site_label_4
_geom_torsion
O1 C1 C2 C6 -14.2(4)
N1 C1 C2 C6 167.5(3)
O1 C1 C2 C3 164.0(3)
N1 C1 C2 C3 -14.3(4)
C6 C2 C3 C4 -1.7(4)
C1 C2 C3 C4 -179.9(3)
C2 C3 C4 C5 0.2(5)
C6 N3 C5 C4 -0.8(4)
C7 N3 C5 C4 179.3(3)
C3 C4 C5 N3 1.0(5)
C5 N3 C6 C2 -0.7(4)
C7 N3 C6 C2 179.2(2)
C3 C2 C6 N3 1.9(4)
C1 C2 C6 N3 -179.8(2)
C5 N3 C7 C8 97.2(3)
C6 N3 C7 C8 -82.7(3)
N3 C7 C8 C9 -5.6(4)
N3 C7 C8 C13 170.4(2)
C13 C8 C9 C10 -0.2(4)
C7 C8 C9 C10 176.1(3)
C8 C9 C10 C11 -0.6(5)
C9 C10 C11 C12 0.9(5)
C10 C11 C12 C13 -0.5(5)
C11 C12 C13 C8 -0.3(4)
C11 C12 C13 N2 179.5(3)
C9 C8 C13 C12 0.7(4)
C7 C8 C13 C12 -175.6(3)
C9 C8 C13 N2 -179.2(2)
C7 C8 C13 N2 4.6(4)
O2 N2 C13 C12 -160.2(3)
O3 N2 C13 C12 19.6(4)
O2 N2 C13 C8 19.7(4)
O3 N2 C13 C8 -160.5(3)
